data_1008490
loop_
_publ_author_name
'Renevier, H'
'Hodeau, J L'
'Fournier, T'
'Bordet, P'
'Marezio, M'

_publ_section_title
;
Gold effect on chemical bonding in YBa~2~(Cu~1-y~,Au~y~)4/3O~6+x~
;
_journal_coden_ASTM PHYCE6
_journal_name_full 'Physica C (Amsterdam) (152,1988-)'
_journal_page_first 183
_journal_page_last 189
_journal_paper_doi 10.1016/0921-4534(90)90658-2
_journal_volume 172
_journal_year 1990
_chemical_formula_structural 'Y Ba2 (Cu0.967 Au0.033)3 O6.50'
_chemical_formula_sum 'Au0.099 Ba2 Cu2.901 O6.5 Y'
_chemical_name_systematic
;
Yttrium barium copper gold oxide (1/2/2.9/0.1/6.5)
;
_space_group_IT_number 47
_symmetry_cell_setting orthorhombic
_symmetry_Int_Tables_number 47
_symmetry_space_group_name_Hall '-P 2 2'
_symmetry_space_group_name_H-M 'P m m m'
_cell_angle_alpha 90
_cell_angle_beta 90
_cell_angle_gamma 90
_cell_formula_units_Z 1
_cell_length_a 3.842(1)
_cell_length_b 3.878(1)
_cell_length_c 11.765(2)
_cell_volume 175.3
_refine_ls_R_factor_all 0.025
_cod_original_formula_sum 'Au.099 Ba2 Cu2.901 O6.5 Y'
_cod_database_code 1008490

loop_
_symmetry_equiv_pos_as_xyz
x,y,z
-x,-y,z
x,-y,-z
-x,y,-z
-x,-y,-z
x,y,-z
-x,y,z
x,-y,z

loop_
_atom_site_aniso_label
_atom_site_aniso_U_11
_atom_site_aniso_U_12
_atom_site_aniso_U_13
_atom_site_aniso_U_22
_atom_site_aniso_U_23
_atom_site_aniso_U_33
Y1 0.0081(2) 0. 0. 0.0081(2) 0. 0.0083(3)
Ba1 0.0112(1) 0. 0. 0.0112(1) 0. 0.0107(1)
Cu1 0.0112(3) 0. 0. 0.0112(3) 0. 0.0048(3)
Au1 0.0112(3) 0. 0. 0.0112(3) 0. 0.0048(3)
Cu2 0.0069(2) 0. 0. 0.0069(2) 0. 0.0102(3)
O1 0.022(2) 0. 0. 0.022(2) 0. 0.010(2)
O2 0.011(2) 0. 0. 0.006(1) 0. 0.013(1)
O4 0.032(19) 0. 0. 0.036(20) 0. 0.009(7)

loop_
_atom_site_label
_atom_site_type_symbol
_atom_site_symmetry_multiplicity
_atom_site_Wyckoff_symbol
_atom_site_fract_x
_atom_site_fract_y
_atom_site_fract_z
_atom_site_occupancy
_atom_site_attached_hydrogens
_atom_site_calc_flag
Y1 Y3+ 1 h 0.5 0.5 0.5 1. 0 d
Ba1 Ba2+ 2 t 0.5 0.5 0.19057(5) 1. 0 d
Cu1 Cu2+ 1 a 0. 0. 0. 0.901(3) 0 d
Au1 Au3+ 1 a 0. 0. 0. 0.099(3) 0 d
Cu2 Cu2+ 2 q 0. 0. 0.35872(9) 1. 0 d
O1 O2- 2 q 0. 0. 0.1574(6) 1. 0 d
O2 O2- 2 r 0. 0.5 0.3785(3) 1. 0 d
O3 O2- 2 s -1. -1. -1. 1. 0 dum
O4 O2- 1 e 0. 0.5 0. 0.5 0 d

loop_
_atom_type_symbol
_atom_type_oxidation_number
Y3+ 3.000
Ba2+ 2.000
Cu2+ 1.966
Au3+ 3.000
O2- -2.000
